data_7112947
loop_
_publ_author_name
'Wheaton, Craig A.'
'Hayes, Paul G.'

_publ_section_title
;
 Cationic zinc complexes: a new class of catalyst for living lactide
 polymerization at ambient temperature.
;
_journal_issue 44
_journal_name_full 'Chemical communications (Cambridge, England)'
_journal_page_first 8404
_journal_page_last 8406
_journal_paper_doi 10.1039/c0cc03463k
_journal_volume 46
_journal_year 2010
_chemical_formula_sum 'C59 H60 N2 O P2'
_chemical_formula_weight 875.03
_chemical_name_systematic
;
?
;
_space_group_IT_number 29
_symmetry_cell_setting orthorhombic
_symmetry_space_group_name_Hall 'P 2c -2ac'
_symmetry_space_group_name_H-M 'P c a 21'
_atom_sites_solution_hydrogens geom
_atom_sites_solution_primary direct
_atom_sites_solution_secondary difmap
_audit_creation_method SHELXL-97
_cell_angle_alpha 90.00
_cell_angle_beta 90.00
_cell_angle_gamma 90.00
_cell_formula_units_Z 4
_cell_length_a 26.938(3)
_cell_length_b 18.8282(18)
_cell_length_c 10.2745(10)
_cell_measurement_reflns_used 9984
_cell_measurement_temperature 173(2)
_cell_measurement_theta_max 46.220
_cell_measurement_theta_min 4.327
_cell_volume 5211.2(9)
_computing_structure_refinement 'SHELXL-97 (Sheldrick, 1997)'
_computing_structure_solution 'SHELXS-97 (Sheldrick, 1990)'
_diffrn_ambient_temperature 173(2)
_diffrn_measured_fraction_theta_full 0.999
_diffrn_measured_fraction_theta_max 0.999
_diffrn_radiation_monochromator graphite
_diffrn_radiation_source 'fine-focus sealed tube'
_diffrn_radiation_type MoK\a
_diffrn_radiation_wavelength 0.71073
_diffrn_reflns_av_R_equivalents 0.0504
_diffrn_reflns_av_sigmaI/netI 0.0344
_diffrn_reflns_limit_h_max 32
_diffrn_reflns_limit_h_min -32
_diffrn_reflns_limit_k_max 22
_diffrn_reflns_limit_k_min -22
_diffrn_reflns_limit_l_max 12
_diffrn_reflns_limit_l_min -12
_diffrn_reflns_number 61302
_diffrn_reflns_theta_full 25.03
_diffrn_reflns_theta_max 25.03
_diffrn_reflns_theta_min 2.16
_exptl_absorpt_coefficient_mu 0.123
_exptl_absorpt_correction_T_max 0.7456
_exptl_absorpt_correction_T_min 0.6828
_exptl_absorpt_correction_type multi-scan
_exptl_crystal_colour Yellow
_exptl_crystal_density_diffrn 1.115
_exptl_crystal_density_method 'not measured'
_exptl_crystal_description Plate
_exptl_crystal_F_000 1864
_exptl_crystal_size_max 0.49
_exptl_crystal_size_mid 0.15
_exptl_crystal_size_min 0.14
_platon_squeeze_details
;
;
_refine_diff_density_max 0.265
_refine_diff_density_min -0.177
_refine_diff_density_rms 0.039
_refine_ls_abs_structure_details 'Flack H D (1983), Acta Cryst. A39, 876-881'
_refine_ls_abs_structure_Flack -0.01(9)
_refine_ls_extinction_method none
_refine_ls_goodness_of_fit_ref 1.106
_refine_ls_hydrogen_treatment constr
_refine_ls_matrix_type full
_refine_ls_number_parameters 613
_refine_ls_number_reflns 9201
_refine_ls_number_restraints 77
_refine_ls_restrained_S_all 1.106
_refine_ls_R_factor_all 0.0602
_refine_ls_R_factor_gt 0.0517
_refine_ls_shift/su_max 0.010
_refine_ls_shift/su_mean 0.000
_refine_ls_structure_factor_coef Fsqd
_refine_ls_weighting_details 'calc w=1/[\s^2^(Fo^2^)+(0.0530P)^2^+1.9767P] where P=(Fo^2^+2Fc^2^)/3'
_refine_ls_weighting_scheme calc
_refine_ls_wR_factor_gt 0.1195
_refine_ls_wR_factor_ref 0.1238
_reflns_number_gt 8100
_reflns_number_total 9201
_reflns_threshold_expression >2sigma(I)
_cod_data_source_file c0cc03463k.txt
_cod_data_source_block L
_cod_original_cell_volume 5211.1(9)
_cod_original_sg_symbol_H-M Pca2(1)
_cod_database_code 7112947

loop_
_symmetry_equiv_pos_as_xyz
'x, y, z'
'-x, -y, z+1/2'
'x+1/2, -y, z'
'-x+1/2, y, z+1/2'

loop_
_atom_site_label
_atom_site_type_symbol
_atom_site_fract_x
_atom_site_fract_y
_atom_site_fract_z
_atom_site_U_iso_or_equiv
_atom_site_adp_type
_atom_site_occupancy
_atom_site_symmetry_multiplicity
_atom_site_calc_flag
_atom_site_refinement_flags
_atom_site_disorder_assembly
_atom_site_disorder_group
P1 P 0.36147(3) 0.28822(4) 0.47436(8) 0.03841(19) Uani 1 1 d . . .
O1 O 0.32520(7) 0.15236(10) 0.3118(2) 0.0361(5) Uani 1 1 d . . .
N1 N 0.37736(9) 0.32359(13) 0.3436(3) 0.0408(6) Uani 1 1 d . . .
C1 C 0.29125(10) 0.18792(16) 0.3915(3) 0.0388(7) Uani 1 1 d . . .
P2 P 0.38341(3) 0.04397(4) 0.10700(8) 0.03360(17) Uani 1 1 d . . .
N2 N 0.39090(9) -0.00070(13) -0.0191(3) 0.0404(6) Uani 1 1 d . . .
C2 C 0.30192(11) 0.24283(16) 0.4742(3) 0.0420(7) Uani 1 1 d . . .
C3 C 0.26153(12) 0.26964(17) 0.5445(4) 0.0501(9) Uani 1 1 d . . .
H3 H 0.2670 0.3076 0.6038 0.060 Uiso 1 1 calc R . .
C4 C 0.21353(12) 0.24284(18) 0.5310(4) 0.0520(9) Uani 1 1 d . . .
H4 H 0.1872 0.2615 0.5822 0.062 Uiso 1 1 calc R . .
C5 C 0.20464(11) 0.18966(19) 0.4439(4) 0.0524(10) Uani 1 1 d . . .
H5 H 0.1718 0.1724 0.4324 0.063 Uiso 1 1 calc R . .
C6 C 0.24352(11) 0.16045(16) 0.3715(3) 0.0425(8) Uani 1 1 d . . .
C7 C 0.24858(11) 0.10587(16) 0.2741(3) 0.0424(8) Uani 1 1 d . . .
C8 C 0.21522(12) 0.06035(18) 0.2116(4) 0.0516(9) Uani 1 1 d . . .
H8 H 0.1810 0.0601 0.2343 0.062 Uiso 1 1 calc R . .
C9 C 0.23299(12) 0.01656(18) 0.1174(4) 0.0523(8) Uani 1 1 d . . .
H9 H 0.2105 -0.0135 0.0722 0.063 Uiso 1 1 calc R . .
C10 C 0.28364(11) 0.01435(17) 0.0848(3) 0.0460(8) Uani 1 1 d . . .
H10 H 0.2947 -0.0172 0.0187 0.055 Uiso 1 1 calc R . .
C11 C 0.31802(10) 0.05795(15) 0.1483(3) 0.0354(7) Uani 1 1 d . . .
C12 C 0.29892(10) 0.10385(15) 0.2413(3) 0.0358(7) Uani 1 1 d . . .
C13 C 0.40795(11) 0.22364(15) 0.5155(3) 0.0391(7) Uani 1 1 d . . .
C14 C 0.39652(12) 0.15761(16) 0.5664(3) 0.0436(8) Uani 1 1 d . . .
H14 H 0.3628 0.1448 0.5800 0.052 Uiso 1 1 calc R . .
C15 C 0.43354(13) 0.11060(17) 0.5973(4) 0.0503(8) Uani 1 1 d . . .
H15 H 0.4252 0.0653 0.6318 0.060 Uiso 1 1 calc R . .
C16 C 0.48197(13) 0.12788(19) 0.5792(3) 0.0551(9) Uani 1 1 d . . .
H16 H 0.5074 0.0946 0.5995 0.066 Uiso 1 1 calc R . .
C17 C 0.49416(13) 0.1947(2) 0.5308(4) 0.0565(9) Uani 1 1 d . . .
H17 H 0.5280 0.2077 0.5198 0.068 Uiso 1 1 calc R . .
C18 C 0.45741(11) 0.24138(17) 0.4992(3) 0.0473(8) Uani 1 1 d . . .
H18 H 0.4659 0.2868 0.4655 0.057 Uiso 1 1 calc R . .
C19 C 0.35994(11) 0.34894(18) 0.6101(4) 0.0463(8) Uani 1 1 d . . .
C20 C 0.35309(16) 0.3278(2) 0.7395(4) 0.0635(11) Uani 1 1 d . . .
H20 H 0.3467 0.2793 0.7585 0.076 Uiso 1 1 calc R . .
C21 C 0.35555(17) 0.3761(2) 0.8392(4) 0.0713(12) Uani 1 1 d . . .
H21 H 0.3504 0.3611 0.9264 0.086 Uiso 1 1 calc R . .
C22 C 0.36536(17) 0.4455(3) 0.8131(4) 0.0749(12) Uani 1 1 d . . .
H22 H 0.3670 0.4788 0.8825 0.090 Uiso 1 1 calc R . .
C23 C 0.37294(18) 0.4680(2) 0.6872(4) 0.0758(13) Uani 1 1 d . . .
H23 H 0.3801 0.5164 0.6696 0.091 Uiso 1 1 calc R . .
C24 C 0.36999(14) 0.41945(18) 0.5866(4) 0.0587(10) Uani 1 1 d . . .
H24 H 0.3750 0.4350 0.4996 0.070 Uiso 1 1 calc R . .
C25 C 0.35331(12) 0.37834(16) 0.2779(3) 0.0406(7) Uani 1 1 d . . .
C26 C 0.38238(14) 0.42772(18) 0.2106(3) 0.0514(8) Uani 1 1 d . . .
H26 H 0.4174 0.4221 0.2085 0.062 Uiso 1 1 calc R . .
C27 C 0.36091(16) 0.48446(19) 0.1471(3) 0.0588(10) Uani 1 1 d . . .
H27 H 0.3818 0.5181 0.1053 0.071 Uiso 1 1 calc R . .
C28 C 0.31095(17) 0.49399(19) 0.1422(4) 0.0626(10) Uani 1 1 d . . .
C29 C 0.28207(15) 0.4444(2) 0.2044(4) 0.0613(10) Uani 1 1 d . . .
H29 H 0.2470 0.4491 0.2013 0.074 Uiso 1 1 calc R . .
C30 C 0.30239(13) 0.38802(18) 0.2711(3) 0.0501(8) Uani 1 1 d . . .
H30 H 0.2811 0.3551 0.3132 0.060 Uiso 1 1 calc R . .
C31 C 0.2892(2) 0.5595(2) 0.0712(5) 0.0860(14) Uani 1 1 d . . .
H31 H 0.3121 0.5695 -0.0032 0.103 Uiso 1 1 calc R . .
C32 C 0.2908(3) 0.6223(2) 0.1543(7) 0.132(3) Uani 1 1 d . . .
H32A H 0.2865 0.6650 0.1009 0.198 Uiso 1 1 calc R . .
H32B H 0.3229 0.6245 0.1989 0.198 Uiso 1 1 calc R . .
H32C H 0.2641 0.6197 0.2189 0.198 Uiso 1 1 calc R . .
C33 C 0.2403(3) 0.5483(3) 0.0142(7) 0.154(3) Uani 1 1 d . . .
H33A H 0.2162 0.5389 0.0835 0.231 Uiso 1 1 calc R . .
H33B H 0.2415 0.5077 -0.0453 0.231 Uiso 1 1 calc R . .
H33C H 0.2303 0.5909 -0.0341 0.231 Uiso 1 1 calc R . .
C34 C 0.41248(10) 0.12826(15) 0.0735(3) 0.0358(7) Uani 1 1 d . . .
C35 C 0.42253(10) 0.14526(16) -0.0557(3) 0.0395(7) Uani 1 1 d . . .
H35 H 0.4149 0.1123 -0.1228 0.047 Uiso 1 1 calc R . .
C36 C 0.44363(13) 0.21008(19) -0.0863(4) 0.0538(9) Uani 1 1 d . . .
H36 H 0.4508 0.2216 -0.1744 0.065 Uiso 1 1 calc R . .
C37 C 0.45432(14) 0.25818(19) 0.0117(4) 0.0617(11) Uani 1 1 d . . .
H37 H 0.4679 0.3033 -0.0094 0.074 Uiso 1 1 calc R . .
C38 C 0.44538(13) 0.24071(19) 0.1395(4) 0.0576(10) Uani 1 1 d . . .
H38 H 0.4537 0.2733 0.2066 0.069 Uiso 1 1 calc R . .
C39 C 0.42434(11) 0.17584(16) 0.1708(3) 0.0441(8) Uani 1 1 d . . .
H39 H 0.4181 0.1641 0.2592 0.053 Uiso 1 1 calc R . .
C40 C 0.40952(10) 0.00876(15) 0.2558(3) 0.0337(6) Uani 1 1 d . . .
C41 C 0.38072(11) -0.03039(17) 0.3412(3) 0.0420(7) Uani 1 1 d . . .
H41 H 0.3457 -0.0322 0.3300 0.050 Uiso 1 1 calc R . .
C42 C 0.40294(12) -0.06712(18) 0.4436(3) 0.0477(8) Uani 1 1 d . . .
H42 H 0.3832 -0.0946 0.5014 0.057 Uiso 1 1 calc R . .
C43 C 0.45386(12) -0.06350(17) 0.4608(3) 0.0476(8) Uani 1 1 d . . .
H43 H 0.4692 -0.0895 0.5291 0.057 Uiso 1 1 calc R . .
C44 C 0.48206(11) -0.02267(17) 0.3799(3) 0.0450(8) Uani 1 1 d . . .
H44 H 0.5168 -0.0188 0.3945 0.054 Uiso 1 1 calc R . .
C45 C 0.46071(11) 0.01314(17) 0.2770(3) 0.0402(7) Uani 1 1 d . . .
H45 H 0.4808 0.0408 0.2205 0.048 Uiso 1 1 calc R . .
C46 C 0.38667(11) -0.07203(17) -0.0494(3) 0.0413(7) Uani 1 1 d . A .
C47 C 0.37003(12) -0.12606(18) 0.0326(3) 0.0476(8) Uani 1 1 d . . .
H47 H 0.3599 -0.1145 0.1187 0.057 Uiso 1 1 calc R . .
C48 C 0.36787(12) -0.19518(18) -0.0077(4) 0.0554(9) Uani 1 1 d . A .
H48 H 0.3559 -0.2299 0.0516 0.066 Uiso 1 1 calc R . .
C49 C 0.38218(14) -0.2169(2) -0.1303(4) 0.0584(10) Uani 1 1 d . . .
C50 C 0.39841(16) -0.1633(2) -0.2127(4) 0.0648(11) Uani 1 1 d . A .
H50 H 0.4081 -0.1753 -0.2988 0.078 Uiso 1 1 calc R . .
C51 C 0.40092(14) -0.0936(2) -0.1744(3) 0.0529(9) Uani 1 1 d . . .
H51 H 0.4126 -0.0590 -0.2343 0.063 Uiso 1 1 calc R A .
C52 C 0.3793(4) -0.2984(8) -0.1613(15) 0.061(3) Uani 0.63(2) 1 d PD A 1
H52 H 0.3754 -0.3233 -0.0759 0.073 Uiso 0.63(2) 1 calc PR A 1
C53 C 0.3366(4) -0.3142(6) -0.235(2) 0.148(9) Uani 0.63(2) 1 d PD A 1
H53A H 0.3407 -0.3606 -0.2769 0.222 Uiso 0.63(2) 1 calc PR A 1
H53B H 0.3317 -0.2776 -0.3012 0.222 Uiso 0.63(2) 1 calc PR A 1
H53C H 0.3076 -0.3156 -0.1771 0.222 Uiso 0.63(2) 1 calc PR A 1
C54 C 0.4301(4) -0.3206(8) -0.216(2) 0.123(6) Uani 0.63(2) 1 d PD A 1
H54A H 0.4289 -0.3705 -0.2424 0.184 Uiso 0.63(2) 1 calc PR A 1
H54B H 0.4555 -0.3145 -0.1481 0.184 Uiso 0.63(2) 1 calc PR A 1
H54C H 0.4384 -0.2909 -0.2908 0.184 Uiso 0.63(2) 1 calc PR A 1
C52B C 0.3805(12) -0.2845(12) -0.194(2) 0.095(12) Uani 0.37(2) 1 d PD A 2
H52B H 0.3482 -0.3019 -0.1586 0.113 Uiso 0.37(2) 1 calc PR A 2
C53B C 0.3727(17) -0.3018(10) -0.3285(17) 0.175(16) Uani 0.37(2) 1 d PDU A 2
H53D H 0.3993 -0.2807 -0.3811 0.262 Uiso 0.37(2) 1 calc PR A 2
H53E H 0.3406 -0.2828 -0.3570 0.262 Uiso 0.37(2) 1 calc PR A 2
H53F H 0.3730 -0.3535 -0.3394 0.262 Uiso 0.37(2) 1 calc PR A 2
C54B C 0.4153(9) -0.3355(9) -0.122(3) 0.105(7) Uani 0.37(2) 1 d PDU A 2
H54D H 0.4417 -0.3512 -0.1812 0.158 Uiso 0.37(2) 1 calc PR A 2
H54E H 0.3965 -0.3767 -0.0916 0.158 Uiso 0.37(2) 1 calc PR A 2
H54F H 0.4301 -0.3110 -0.0474 0.158 Uiso 0.37(2) 1 calc PR A 2
C1S C 0.5916(6) 0.2623(8) 0.8375(13) 0.284(8) Uani 1 1 d U . .
H1S1 H 0.6203 0.2820 0.8835 0.427 Uiso 1 1 calc R . .
H1S2 H 0.6031 0.2314 0.7668 0.427 Uiso 1 1 calc R . .
H1S3 H 0.5713 0.2346 0.8984 0.427 Uiso 1 1 calc R . .
C2S C 0.5600(4) 0.3238(7) 0.7801(10) 0.203(4) Uani 1 1 d U . .
H2S1 H 0.5266 0.3059 0.7573 0.243 Uiso 1 1 calc R . .
H2S2 H 0.5759 0.3416 0.6995 0.243 Uiso 1 1 calc R . .
C3S C 0.5549(3) 0.3878(6) 0.8830(9) 0.173(3) Uani 1 1 d U . .
H3S1 H 0.5446 0.3692 0.9689 0.207 Uiso 1 1 calc R . .
H3S2 H 0.5872 0.4123 0.8934 0.207 Uiso 1 1 calc R . .
C4S C 0.5167(4) 0.4386(6) 0.8322(11) 0.208(4) Uani 1 1 d U . .
H4S1 H 0.4864 0.4126 0.8050 0.249 Uiso 1 1 calc R . .
H4S2 H 0.5298 0.4648 0.7561 0.249 Uiso 1 1 calc R . .
C5S C 0.5033(3) 0.4956(7) 0.9548(15) 0.252(6) Uani 1 1 d U . .
H5S1 H 0.4908 0.4689 1.0299 0.378 Uiso 1 1 calc R . .
H5S2 H 0.4778 0.5294 0.9258 0.378 Uiso 1 1 calc R . .
H5S3 H 0.5333 0.5216 0.9796 0.378 Uiso 1 1 calc R . .

loop_
_atom_site_aniso_label
_atom_site_aniso_U_11
_atom_site_aniso_U_22
_atom_site_aniso_U_33
_atom_site_aniso_U_23
_atom_site_aniso_U_13
_atom_site_aniso_U_12
P1 0.0371(4) 0.0351(4) 0.0431(4) 0.0022(4) 0.0087(4) 0.0034(3)
O1 0.0256(10) 0.0376(11) 0.0452(12) 0.0052(9) 0.0040(9) -0.0003(8)
N1 0.0423(15) 0.0364(14) 0.0438(15) 0.0026(12) 0.0090(12) 0.0002(12)
C1 0.0257(15) 0.0390(17) 0.0516(19) 0.0157(15) 0.0081(14) 0.0040(12)
P2 0.0274(3) 0.0370(4) 0.0364(4) 0.0024(3) -0.0019(3) -0.0011(3)
N2 0.0417(14) 0.0428(14) 0.0367(13) -0.0010(12) -0.0001(12) -0.0015(11)
C2 0.0368(16) 0.0403(16) 0.0490(18) 0.0063(16) 0.0077(15) 0.0063(13)
C3 0.0451(19) 0.0432(18) 0.062(2) 0.0080(16) 0.0187(16) 0.0091(15)
C4 0.0437(19) 0.0421(18) 0.070(2) 0.0112(18) 0.0191(17) 0.0143(16)
C5 0.0217(15) 0.062(2) 0.073(3) 0.030(2) 0.0119(15) 0.0035(14)
C6 0.0281(16) 0.0418(17) 0.058(2) 0.0179(16) 0.0084(14) 0.0038(13)
C7 0.0257(14) 0.0430(17) 0.058(2) 0.0205(16) 0.0011(14) -0.0001(13)
C8 0.0269(16) 0.053(2) 0.075(2) 0.0206(19) -0.0050(16) -0.0030(15)
C9 0.0356(17) 0.057(2) 0.065(2) 0.003(2) -0.0142(17) -0.0081(15)
C10 0.0382(17) 0.0452(17) 0.055(2) 0.0061(16) -0.0150(15) -0.0045(14)
C11 0.0256(14) 0.0373(16) 0.0433(18) 0.0088(13) -0.0046(12) 0.0016(12)
C12 0.0267(14) 0.0362(16) 0.0445(17) 0.0115(14) 0.0003(13) 0.0018(13)
C13 0.0389(17) 0.0352(16) 0.0431(18) 0.0016(13) 0.0033(13) 0.0063(13)
C14 0.0478(18) 0.0356(16) 0.0475(19) 0.0029(14) 0.0055(14) 0.0024(14)
C15 0.062(2) 0.0413(18) 0.0475(19) 0.0038(16) 0.0019(18) 0.0077(16)
C16 0.056(2) 0.057(2) 0.052(2) 0.0006(18) 0.0005(17) 0.0220(18)
C17 0.0393(18) 0.064(2) 0.066(2) 0.0045(19) 0.0044(17) 0.0070(17)
C18 0.0412(18) 0.0455(18) 0.055(2) 0.0088(16) 0.0058(15) 0.0013(15)
C19 0.0443(18) 0.0484(19) 0.0464(18) -0.0015(16) 0.0071(16) 0.0079(14)
C20 0.091(3) 0.048(2) 0.051(2) 0.0040(18) 0.022(2) 0.013(2)
C21 0.086(3) 0.083(3) 0.045(2) -0.008(2) 0.019(2) 0.008(2)
C22 0.085(3) 0.079(3) 0.060(3) -0.022(2) 0.005(2) -0.002(2)
C23 0.113(4) 0.057(2) 0.057(3) -0.010(2) 0.006(2) -0.014(2)
C24 0.081(3) 0.048(2) 0.047(2) -0.0024(17) 0.0012(19) -0.0123(18)
C25 0.0498(19) 0.0323(16) 0.0398(18) -0.0079(14) 0.0005(14) -0.0021(14)
C26 0.060(2) 0.0437(19) 0.050(2) 0.0056(16) 0.0013(17) -0.0016(17)
C27 0.087(3) 0.041(2) 0.049(2) 0.0084(16) 0.0016(19) -0.0076(19)
C28 0.090(3) 0.0398(19) 0.058(2) -0.0011(17) -0.008(2) 0.0077(19)
C29 0.057(2) 0.066(2) 0.061(2) 0.009(2) -0.0098(18) 0.006(2)
C30 0.053(2) 0.0428(19) 0.054(2) -0.0007(16) -0.0005(16) -0.0016(15)
C31 0.128(4) 0.060(3) 0.070(3) 0.014(2) 0.000(3) 0.029(3)
C32 0.183(6) 0.049(3) 0.164(6) -0.005(3) -0.043(5) 0.036(3)
C33 0.211(8) 0.096(4) 0.155(6) 0.018(4) -0.111(6) 0.029(5)
C34 0.0224(13) 0.0404(16) 0.0444(18) 0.0032(14) 0.0036(12) 0.0035(12)
C35 0.0291(15) 0.0413(17) 0.048(2) 0.0020(14) 0.0054(13) 0.0044(13)
C36 0.052(2) 0.048(2) 0.062(2) 0.0088(18) 0.0181(17) 0.0035(16)
C37 0.066(2) 0.0399(18) 0.079(3) 0.0012(19) 0.031(2) -0.0084(17)
C38 0.055(2) 0.0475(19) 0.070(3) -0.0161(18) 0.0270(18) -0.0132(17)
C39 0.0383(17) 0.0403(17) 0.0537(19) -0.0049(15) 0.0157(15) -0.0092(14)
C40 0.0288(15) 0.0373(16) 0.0351(16) -0.0023(13) 0.0006(12) 0.0035(12)
C41 0.0326(16) 0.0506(19) 0.0429(18) 0.0029(15) -0.0048(14) -0.0013(14)
C42 0.0493(19) 0.054(2) 0.0399(19) 0.0098(15) -0.0028(15) 0.0014(16)
C43 0.0506(19) 0.0492(18) 0.0429(18) -0.0046(16) -0.0093(16) 0.0053(15)
C44 0.0317(16) 0.0500(19) 0.053(2) -0.0052(16) -0.0073(15) 0.0103(14)
C45 0.0308(16) 0.0473(18) 0.0425(17) -0.0043(15) 0.0010(13) 0.0057(13)
C46 0.0344(16) 0.0448(18) 0.0447(19) -0.0024(15) -0.0080(14) -0.0044(13)
C47 0.0413(18) 0.053(2) 0.0487(19) -0.0009(17) -0.0006(15) -0.0029(15)
C48 0.0491(19) 0.0443(19) 0.073(3) 0.0022(19) -0.0031(19) -0.0080(15)
C49 0.050(2) 0.051(2) 0.074(3) -0.016(2) -0.0058(19) -0.0066(17)
C50 0.077(3) 0.064(2) 0.053(2) -0.021(2) 0.0032(19) -0.016(2)
C51 0.063(2) 0.057(2) 0.0384(18) -0.0077(16) 0.0012(17) -0.0074(17)
C52 0.076(6) 0.030(5) 0.076(6) -0.015(6) 0.002(5) -0.006(5)
C53 0.105(8) 0.080(7) 0.26(2) -0.089(10) -0.048(9) -0.016(6)
C54 0.086(7) 0.067(7) 0.216(19) -0.072(10) -0.001(8) 0.009(6)
C52B 0.14(2) 0.052(12) 0.092(15) 0.033(10) -0.017(12) -0.046(11)
C53B 0.36(5) 0.090(12) 0.073(11) -0.040(10) -0.019(17) -0.026(19)
C54B 0.097(14) 0.050(8) 0.17(2) -0.026(11) -0.003(14) 0.003(8)
C1S 0.351(19) 0.311(14) 0.190(12) 0.066(10) 0.132(12) 0.038(12)
C2S 0.196(9) 0.264(10) 0.148(8) 0.005(7) 0.018(7) -0.098(7)
C3S 0.133(6) 0.245(9) 0.140(6) 0.038(6) -0.005(5) -0.081(5)
C4S 0.138(7) 0.274(10) 0.211(10) 0.088(7) 0.005(7) -0.063(7)
C5S 0.110(6) 0.317(12) 0.329(15) -0.033(11) 0.029(8) -0.070(7)

loop_
_atom_type_symbol
_atom_type_description
_atom_type_scat_dispersion_real
_atom_type_scat_dispersion_imag
_atom_type_scat_source
C C 0.0033 0.0016 'International Tables Vol C Tables 4.2.6.8 and 6.1.1.4'
H H 0.0000 0.0000 'International Tables Vol C Tables 4.2.6.8 and 6.1.1.4'
N N 0.0061 0.0033 'International Tables Vol C Tables 4.2.6.8 and 6.1.1.4'
O O 0.0106 0.0060 'International Tables Vol C Tables 4.2.6.8 and 6.1.1.4'
P P 0.1023 0.0942 'International Tables Vol C Tables 4.2.6.8 and 6.1.1.4'

loop_
_geom_angle_atom_site_label_1
_geom_angle_atom_site_label_2
_geom_angle_atom_site_label_3
_geom_angle
N1 P1 C13 107.48(14)
N1 P1 C19 113.70(15)
C13 P1 C19 105.25(15)
N1 P1 C2 116.24(15)
C13 P1 C2 107.29(14)
C19 P1 C2 106.18(15)
C12 O1 C1 107.0(2)
C25 N1 P1 127.3(2)
C2 C1 O1 126.0(3)
C2 C1 C6 124.3(3)
O1 C1 C6 109.7(3)
N2 P2 C34 105.09(14)
N2 P2 C40 117.06(13)
C34 P2 C40 108.36(14)
N2 P2 C11 113.25(14)
C34 P2 C11 109.61(13)
C40 P2 C11 103.35(13)
C46 N2 P2 134.5(2)
C1 C2 C3 115.4(3)
C1 C2 P1 122.8(2)
C3 C2 P1 121.0(3)
C4 C3 C2 122.6(3)
C4 C3 H3 118.7
C2 C3 H3 118.7
C5 C4 C3 119.6(3)
C5 C4 H4 120.2
C3 C4 H4 120.2
C4 C5 C6 120.4(3)
C4 C5 H5 119.8
C6 C5 H5 119.8
C5 C6 C1 117.7(3)
C5 C6 C7 136.2(3)
C1 C6 C7 106.2(3)
C12 C7 C8 119.7(3)
C12 C7 C6 106.2(3)
C8 C7 C6 134.1(3)
C9 C8 C7 118.2(3)
C9 C8 H8 120.9
C7 C8 H8 120.9
C8 C9 C10 122.0(3)
C8 C9 H9 119.0
C10 C9 H9 119.0
C11 C10 C9 120.9(3)
C11 C10 H10 119.5
C9 C10 H10 119.5
C12 C11 C10 116.2(3)
C12 C11 P2 127.3(2)
C10 C11 P2 116.4(2)
O1 C12 C11 126.2(2)
O1 C12 C7 110.9(3)
C11 C12 C7 122.9(3)
C14 C13 C18 118.5(3)
C14 C13 P1 122.8(2)
C18 C13 P1 118.7(2)
C15 C14 C13 120.4(3)
C15 C14 H14 119.8
C13 C14 H14 119.8
C16 C15 C14 120.9(3)
C16 C15 H15 119.6
C14 C15 H15 119.6
C15 C16 C17 119.5(3)
C15 C16 H16 120.3
C17 C16 H16 120.3
C18 C17 C16 119.8(3)
C18 C17 H17 120.1
C16 C17 H17 120.1
C17 C18 C13 121.0(3)
C17 C18 H18 119.5
C13 C18 H18 119.5
C24 C19 C20 117.9(3)
C24 C19 P1 118.1(3)
C20 C19 P1 123.8(3)
C21 C20 C19 120.9(4)
C21 C20 H20 119.5
C19 C20 H20 119.5
C22 C21 C20 120.0(4)
C22 C21 H21 120.0
C20 C21 H21 120.0
C21 C22 C23 120.6(4)
C21 C22 H22 119.7
C23 C22 H22 119.7
C22 C23 C24 119.4(4)
C22 C23 H23 120.3
C24 C23 H23 120.3
C19 C24 C23 121.2(4)
C19 C24 H24 119.4
C23 C24 H24 119.4
C30 C25 N1 125.7(3)
C30 C25 C26 116.2(3)
N1 C25 C26 118.1(3)
C27 C26 C25 121.0(4)
C27 C26 H26 119.5
C25 C26 H26 119.5
C28 C27 C26 122.4(4)
C28 C27 H27 118.8
C26 C27 H27 118.8
C27 C28 C29 117.0(4)
C27 C28 C31 119.8(4)
C29 C28 C31 123.2(4)
C28 C29 C30 122.0(4)
C28 C29 H29 119.0
C30 C29 H29 119.0
C29 C30 C25 121.4(3)
C29 C30 H30 119.3
C25 C30 H30 119.3
C32 C31 C33 112.3(5)
C32 C31 C28 111.0(4)
C33 C31 C28 114.6(4)
C32 C31 H31 106.1
C33 C31 H31 106.1
C28 C31 H31 106.1
C31 C32 H32A 109.5
C31 C32 H32B 109.5
H32A C32 H32B 109.5
C31 C32 H32C 109.5
H32A C32 H32C 109.5
H32B C32 H32C 109.5
C31 C33 H33A 109.5
C31 C33 H33B 109.5
H33A C33 H33B 109.5
C31 C33 H33C 109.5
H33A C33 H33C 109.5
H33B C33 H33C 109.5
C39 C34 C35 119.8(3)
C39 C34 P2 122.3(2)
C35 C34 P2 118.0(2)
C36 C35 C34 120.0(3)
C36 C35 H35 120.0
C34 C35 H35 120.0
C35 C36 C37 119.8(3)
C35 C36 H36 120.1
C37 C36 H36 120.1
C38 C37 C36 120.1(3)
C38 C37 H37 119.9
C36 C37 H37 119.9
C37 C38 C39 120.3(3)
C37 C38 H38 119.8
C39 C38 H38 119.8
C34 C39 C38 120.0(3)
C34 C39 H39 120.0
C38 C39 H39 120.0
C41 C40 C45 119.1(3)
C41 C40 P2 120.9(2)
C45 C40 P2 119.6(2)
C40 C41 C42 120.1(3)
C40 C41 H41 119.9
C42 C41 H41 119.9
C43 C42 C41 119.8(3)
C43 C42 H42 120.1
C41 C42 H42 120.1
C44 C43 C42 120.1(3)
C44 C43 H43 119.9
C42 C43 H43 119.9
C43 C44 C45 120.7(3)
C43 C44 H44 119.7
C45 C44 H44 119.7
C44 C45 C40 120.1(3)
C44 C45 H45 119.9
C40 C45 H45 119.9
N2 C46 C47 126.8(3)
N2 C46 C51 117.7(3)
C47 C46 C51 115.5(3)
C48 C47 C46 121.7(3)
C48 C47 H47 119.2
C46 C47 H47 119.2
C47 C48 C49 123.2(4)
C47 C48 H48 118.4
C49 C48 H48 118.4
C48 C49 C50 115.4(3)
C48 C49 C52B 132.3(12)
C50 C49 C52B 112.1(11)
C48 C49 C52 117.5(7)
C50 C49 C52 127.1(7)
C52B C49 C52 15.6(11)
C51 C50 C49 122.4(4)
C51 C50 H50 118.8
C49 C50 H50 118.8
C50 C51 C46 121.8(3)
C50 C51 H51 119.1
C46 C51 H51 119.1
C53 C52 C54 118.5(10)
C53 C52 C49 110.8(10)
C54 C52 C49 107.2(10)
C53 C52 H52 106.6
C54 C52 H52 106.5
C49 C52 H52 106.5
C49 C52B C53B 130.3(18)
C49 C52B C54B 108.3(14)
C53B C52B C54B 114(2)
C49 C52B H52B 98.7
C53B C52B H52B 98.7
C54B C52B H52B 98.7
C52B C53B H53D 109.5
C52B C53B H53E 109.5
H53D C53B H53E 109.5
C52B C53B H53F 109.5
H53D C53B H53F 109.5
H53E C53B H53F 109.5
C52B C54B H54D 109.5
C52B C54B H54E 109.5
H54D C54B H54E 109.5
C52B C54B H54F 109.5
H54D C54B H54F 109.5
H54E C54B H54F 109.5
C2S C1S H1S1 109.5
C2S C1S H1S2 109.5
H1S1 C1S H1S2 109.5
C2S C1S H1S3 109.5
H1S1 C1S H1S3 109.5
H1S2 C1S H1S3 109.5
C1S C2S C3S 110.8(10)
C1S C2S H2S1 109.5
C3S C2S H2S1 109.5
C1S C2S H2S2 109.5
C3S C2S H2S2 109.5
H2S1 C2S H2S2 108.1
C4S C3S C2S 107.9(9)
C4S C3S H3S1 110.1
C2S C3S H3S1 110.1
C4S C3S H3S2 110.1
C2S C3S H3S2 110.1
H3S1 C3S H3S2 108.4
C3S C4S C5S 106.9(10)
C3S C4S H4S1 110.3
C5S C4S H4S1 110.3
C3S C4S H4S2 110.3
C5S C4S H4S2 110.3
H4S1 C4S H4S2 108.6
C4S C5S H5S1 109.5
C4S C5S H5S2 109.5
H5S1 C5S H5S2 109.5
C4S C5S H5S3 109.5
H5S1 C5S H5S3 109.5
H5S2 C5S H5S3 109.5

loop_
_geom_bond_atom_site_label_1
_geom_bond_atom_site_label_2
_geom_bond_distance
P1 N1 1.560(3)
P1 C13 1.796(3)
P1 C19 1.804(4)
P1 C2 1.817(3)
O1 C12 1.363(4)
O1 C1 1.398(4)
N1 C25 1.392(4)
C1 C2 1.369(5)
C1 C6 1.401(4)
P2 N2 1.558(3)
P2 C34 1.803(3)
P2 C40 1.809(3)
P2 C11 1.831(3)
N2 C46 1.383(4)
C2 C3 1.400(4)
C3 C4 1.395(5)
C3 H3 0.9500
C4 C5 1.365(5)
C4 H4 0.9500
C5 C6 1.398(4)
C5 H5 0.9500
C6 C7 1.440(5)
C7 C12 1.398(4)
C7 C8 1.398(5)
C8 C9 1.358(5)
C8 H8 0.9500
C9 C10 1.406(4)
C9 H9 0.9500
C10 C11 1.399(4)
C10 H10 0.9500
C11 C12 1.388(4)
C13 C14 1.384(4)
C13 C18 1.384(4)
C14 C15 1.371(4)
C14 H14 0.9500
C15 C16 1.357(5)
C15 H15 0.9500
C16 C17 1.392(5)
C16 H16 0.9500
C17 C18 1.363(5)
C17 H17 0.9500
C18 H18 0.9500
C19 C24 1.376(5)
C19 C20 1.400(5)
C20 C21 1.371(6)
C20 H20 0.9500
C21 C22 1.359(6)
C21 H21 0.9500
C22 C23 1.377(6)
C22 H22 0.9500
C23 C24 1.381(5)
C23 H23 0.9500
C24 H24 0.9500
C25 C30 1.386(5)
C25 C26 1.399(5)
C26 C27 1.379(5)
C26 H26 0.9500
C27 C28 1.359(6)
C27 H27 0.9500
C28 C29 1.373(5)
C28 C31 1.549(5)
C29 C30 1.376(5)
C29 H29 0.9500
C30 H30 0.9500
C31 C32 1.459(7)
C31 C33 1.458(8)
C31 H31 1.0000
C32 H32A 0.9800
C32 H32B 0.9800
C32 H32C 0.9800
C33 H33A 0.9800
C33 H33B 0.9800
C33 H33C 0.9800
C34 C39 1.380(4)
C34 C35 1.392(4)
C35 C36 1.383(5)
C35 H35 0.9500
C36 C37 1.385(5)
C36 H36 0.9500
C37 C38 1.374(5)
C37 H37 0.9500
C38 C39 1.384(5)
C38 H38 0.9500
C39 H39 0.9500
C40 C41 1.384(4)
C40 C45 1.398(4)
C41 C42 1.394(4)
C41 H41 0.9500
C42 C43 1.385(5)
C42 H42 0.9500
C43 C44 1.363(5)
C43 H43 0.9500
C44 C45 1.379(4)
C44 H44 0.9500
C45 H45 0.9500
C46 C47 1.395(5)
C46 C51 1.401(5)
C47 C48 1.367(5)
C47 H47 0.9500
C48 C49 1.380(6)
C48 H48 0.9500
C49 C50 1.388(6)
C49 C52B 1.43(2)
C49 C52 1.569(12)
C50 C51 1.372(5)
C50 H50 0.9500
C51 H51 0.9500
C52 C53 1.409(13)
C52 C54 1.536(12)
C52 H52 1.0000
C53 H53A 0.9800
C53 H53B 0.9800
C53 H53C 0.9800
C54 H54A 0.9800
C54 H54B 0.9800
C54 H54C 0.9800
C52B C53B 1.433(18)
C52B C54B 1.533(17)
C52B H52B 1.0000
C53B H53D 0.9800
C53B H53E 0.9800
C53B H53F 0.9800
C54B H54D 0.9800
C54B H54E 0.9800
C54B H54F 0.9800
C1S C2S 1.554(15)
C1S H1S1 0.9800
C1S H1S2 0.9800
C1S H1S3 0.9800
C2S C3S 1.609(13)
C2S H2S1 0.9900
C2S H2S2 0.9900
C3S C4S 1.500(13)
C3S H3S1 0.9900
C3S H3S2 0.9900
C4S C5S 1.694(15)
C4S H4S1 0.9900
C4S H4S2 0.9900
C5S H5S1 0.9800
C5S H5S2 0.9800
C5S H5S3 0.9800

loop_
_geom_torsion_atom_site_label_1
_geom_torsion_atom_site_label_2
_geom_torsion_atom_site_label_3
_geom_torsion_atom_site_label_4
_geom_torsion
C13 P1 N1 C25 -177.5(3)
C19 P1 N1 C25 -61.4(3)
C2 P1 N1 C25 62.4(3)
C12 O1 C1 C2 -177.3(3)
C12 O1 C1 C6 0.8(3)
C34 P2 N2 C46 164.9(3)
C40 P2 N2 C46 44.6(3)
C11 P2 N2 C46 -75.5(3)
O1 C1 C2 C3 -179.7(3)
C6 C1 C2 C3 2.5(5)
O1 C1 C2 P1 10.1(4)
C6 C1 C2 P1 -167.7(2)
N1 P1 C2 C1 58.5(3)
C13 P1 C2 C1 -61.8(3)
C19 P1 C2 C1 -173.9(3)
N1 P1 C2 C3 -111.1(3)
C13 P1 C2 C3 128.7(3)
C19 P1 C2 C3 16.5(3)
C1 C2 C3 C4 -0.5(5)
P1 C2 C3 C4 169.8(3)
C2 C3 C4 C5 -1.8(5)
C3 C4 C5 C6 2.1(5)
C4 C5 C6 C1 -0.3(5)
C4 C5 C6 C7 180.0(3)
C2 C1 C6 C5 -2.2(5)
O1 C1 C6 C5 179.7(3)
C2 C1 C6 C7 177.7(3)
O1 C1 C6 C7 -0.4(3)
C5 C6 C7 C12 179.7(3)
C1 C6 C7 C12 -0.1(3)
C5 C6 C7 C8 1.1(6)
C1 C6 C7 C8 -178.7(3)
C12 C7 C8 C9 -1.8(5)
C6 C7 C8 C9 176.7(3)
C7 C8 C9 C10 2.1(5)
C8 C9 C10 C11 -0.4(5)
C9 C10 C11 C12 -1.6(4)
C9 C10 C11 P2 174.6(3)
N2 P2 C11 C12 -169.2(2)
C34 P2 C11 C12 -52.2(3)
C40 P2 C11 C12 63.1(3)
N2 P2 C11 C10 15.1(3)
C34 P2 C11 C10 132.1(2)
C40 P2 C11 C10 -112.5(2)
C1 O1 C12 C11 178.8(3)
C1 O1 C12 C7 -0.9(3)
C10 C11 C12 O1 -177.8(3)
P2 C11 C12 O1 6.5(4)
C10 C11 C12 C7 1.8(4)
P2 C11 C12 C7 -173.8(2)
C8 C7 C12 O1 179.5(3)
C6 C7 C12 O1 0.6(3)
C8 C7 C12 C11 -0.2(4)
C6 C7 C12 C11 -179.1(3)
N1 P1 C13 C14 -139.3(3)
C19 P1 C13 C14 99.2(3)
C2 P1 C13 C14 -13.6(3)
N1 P1 C13 C18 42.6(3)
C19 P1 C13 C18 -78.9(3)
C2 P1 C13 C18 168.3(3)
C18 C13 C14 C15 -1.3(5)
P1 C13 C14 C15 -179.3(3)
C13 C14 C15 C16 0.3(5)
C14 C15 C16 C17 1.1(6)
C15 C16 C17 C18 -1.5(6)
C16 C17 C18 C13 0.5(5)
C14 C13 C18 C17 0.9(5)
P1 C13 C18 C17 179.0(3)
N1 P1 C19 C24 3.2(3)
C13 P1 C19 C24 120.6(3)
C2 P1 C19 C24 -125.8(3)
N1 P1 C19 C20 -171.4(3)
C13 P1 C19 C20 -54.0(3)
C2 P1 C19 C20 59.6(3)
C24 C19 C20 C21 1.0(6)
P1 C19 C20 C21 175.7(3)
C19 C20 C21 C22 -0.8(6)
C20 C21 C22 C23 0.0(7)
C21 C22 C23 C24 0.7(7)
C20 C19 C24 C23 -0.4(6)
P1 C19 C24 C23 -175.4(3)
C22 C23 C24 C19 -0.4(7)
P1 N1 C25 C30 -35.7(4)
P1 N1 C25 C26 145.5(3)
C30 C25 C26 C27 3.1(5)
N1 C25 C26 C27 -177.9(3)
C25 C26 C27 C28 -2.5(6)
C26 C27 C28 C29 0.3(6)
C26 C27 C28 C31 179.0(4)
C27 C28 C29 C30 1.2(6)
C31 C28 C29 C30 -177.5(4)
C28 C29 C30 C25 -0.5(6)
N1 C25 C30 C29 179.4(3)
C26 C25 C30 C29 -1.7(5)
C27 C28 C31 C32 -81.3(6)
C29 C28 C31 C32 97.3(6)
C27 C28 C31 C33 150.2(5)
C29 C28 C31 C33 -31.2(7)
N2 P2 C34 C39 -163.8(2)
C40 P2 C34 C39 -38.0(3)
C11 P2 C34 C39 74.1(3)
N2 P2 C34 C35 16.9(3)
C40 P2 C34 C35 142.7(2)
C11 P2 C34 C35 -105.2(2)
C39 C34 C35 C36 -1.0(4)
P2 C34 C35 C36 178.3(2)
C34 C35 C36 C37 -0.5(5)
C35 C36 C37 C38 2.0(5)
C36 C37 C38 C39 -1.9(6)
C35 C34 C39 C38 1.1(4)
P2 C34 C39 C38 -178.2(3)
C37 C38 C39 C34 0.3(5)
N2 P2 C40 C41 -95.9(3)
C34 P2 C40 C41 145.6(2)
C11 P2 C40 C41 29.3(3)
N2 P2 C40 C45 75.7(3)
C34 P2 C40 C45 -42.8(3)
C11 P2 C40 C45 -159.0(2)
C45 C40 C41 C42 -2.5(5)
P2 C40 C41 C42 169.2(2)
C40 C41 C42 C43 0.9(5)
C41 C42 C43 C44 1.7(5)
C42 C43 C44 C45 -2.7(5)
C43 C44 C45 C40 1.0(5)
C41 C40 C45 C44 1.6(4)
P2 C40 C45 C44 -170.2(2)
P2 N2 C46 C47 4.7(5)
P2 N2 C46 C51 -174.5(3)
N2 C46 C47 C48 -179.3(3)
C51 C46 C47 C48 -0.1(5)
C46 C47 C48 C49 0.6(5)
C47 C48 C49 C50 -1.1(5)
C47 C48 C49 C52B -176.0(15)
C47 C48 C49 C52 178.0(6)
C48 C49 C50 C51 1.1(6)
C52B C49 C50 C51 177.1(12)
C52 C49 C50 C51 -177.9(7)
C49 C50 C51 C46 -0.7(6)
N2 C46 C51 C50 179.4(3)
C47 C46 C51 C50 0.2(5)
C48 C49 C52 C53 101.1(12)
C50 C49 C52 C53 -80.0(12)
C52B C49 C52 C53 -62(6)
C48 C49 C52 C54 -128.2(15)
C50 C49 C52 C54 50.7(19)
C52B C49 C52 C54 68(5)
C48 C49 C52B C53B 147(3)
C50 C49 C52B C53B -29(4)
C52 C49 C52B C53B 167(8)
C48 C49 C52B C54B -65(3)
C50 C49 C52B C54B 120(2)
C52 C49 C52B C54B -45(4)
C1S C2S C3S C4S -169.6(9)
C2S C3S C4S C5S 168.5(7)

loop_
_platon_squeeze_void_nr
_platon_squeeze_void_average_x
_platon_squeeze_void_average_y
_platon_squeeze_void_average_z
_platon_squeeze_void_volume
_platon_squeeze_void_count_electrons
_platon_squeeze_void_content
1 0.250 0.825 0.009 198 12 ' '
2 0.750 0.175 0.010 198 12 ' '
